data_7246964
loop_
_publ_author_name
'Mandal, Koushik'
'Hasija, Avantika'
'Shukla, Rahul'
'Hathwar, Venkatesha R.'
'Chopra, Deepak'

_publ_section_title
;
 Quantitative evaluation of the electronic features involving
 "nucleophilic-electrophilic" character in the chalcogen sulfur.
;
_journal_issue 29
_journal_name_full 'Physical chemistry chemical physics : PCCP'
_journal_page_first 19427
_journal_page_last 19434
_journal_paper_doi 10.1039/d3cp02526h
_journal_volume 25
_journal_year 2023
_chemical_formula_moiety 'C5 H3 Br O S'
_chemical_formula_sum 'C5 H3 Br O S'
_chemical_formula_weight 191.04
_chemical_name_systematic 1C
_space_group_crystal_system monoclinic
_space_group_IT_number 14
_space_group_name_Hall '-P 2ybc'
_space_group_name_H-M_alt 'P 1 21/c 1'
_atom_sites_solution_hydrogens geom
_atom_sites_solution_primary dual
_audit_creation_date 2023-05-22
_audit_creation_method
;
Olex2 1.5
(compiled 2023.03.06 svn.rbb2c1857 for OlexSys, GUI svn.r6748)
;
_audit_update_record
;
2023-05-31 deposited with the CCDC.	2023-06-30 downloaded from the CCDC.
;
_cell_angle_alpha 90
_cell_angle_beta 90.856(2)
_cell_angle_gamma 90
_cell_formula_units_Z 4
_cell_length_a 4.1013(2)
_cell_length_b 8.5014(3)
_cell_length_c 17.1726(6)
_cell_measurement_reflns_used 3621
_cell_measurement_temperature 100(2)
_cell_measurement_theta_max 30.60
_cell_measurement_theta_min 3.37
_cell_volume 598.69(4)
_computing_cell_refinement 'SAINT v8.37A (Bruker, 2015)'
_computing_data_reduction 'SAINT v8.37A (Bruker, 2015)'
_computing_molecular_graphics 'Olex2 1.5 (Dolomanov et al., 2009)'
_computing_publication_material 'Olex2 1.5 (Dolomanov et al., 2009)'
_computing_structure_refinement 'SHELXL 2018/3 (Sheldrick, 2015)'
_computing_structure_solution 'SHELXT 2014/5 (Sheldrick, 2014)'
_diffrn_ambient_temperature 100(2)
_diffrn_measured_fraction_theta_full 0.994
_diffrn_measured_fraction_theta_max 0.995
_diffrn_measurement_device_type 'Bruker APEX-II CCD'
_diffrn_measurement_method '\f and \w scans'
_diffrn_radiation_type MoK\a
_diffrn_radiation_wavelength 0.71073
_diffrn_reflns_av_R_equivalents 0.0233
_diffrn_reflns_av_unetI/netI 0.0286
_diffrn_reflns_Laue_measured_fraction_full 0.994
_diffrn_reflns_Laue_measured_fraction_max 0.995
_diffrn_reflns_limit_h_max 4
_diffrn_reflns_limit_h_min -5
_diffrn_reflns_limit_k_max 11
_diffrn_reflns_limit_k_min -8
_diffrn_reflns_limit_l_max 23
_diffrn_reflns_limit_l_min -23
_diffrn_reflns_number 6373
_diffrn_reflns_point_group_measured_fraction_full 0.994
_diffrn_reflns_point_group_measured_fraction_max 0.995
_diffrn_reflns_theta_full 25.242
_diffrn_reflns_theta_max 29.566
_diffrn_reflns_theta_min 2.372
_exptl_absorpt_coefficient_mu 7.098
_exptl_absorpt_correction_T_max 0.7504
_exptl_absorpt_correction_T_min 0.1661
_exptl_absorpt_correction_type numerical
_exptl_absorpt_process_details
;
SADABS-2014/5 (Bruker,2014/5) was used for absorption correction.
wR2(int) was 0.0559 before and 0.0352 after correction.
The Ratio of minimum to maximum transmission is 0.2213.
The \l/2 correction factor is 0.00150.
;
_exptl_crystal_colour 'clear light colourless'
_exptl_crystal_colour_lustre clear
_exptl_crystal_colour_modifier light
_exptl_crystal_colour_primary colourless
_exptl_crystal_density_diffrn 2.120
_exptl_crystal_description plate
_exptl_crystal_F_000 368
_exptl_crystal_preparation 'Slow evaporation'
_exptl_crystal_recrystallization_method 'Slow evaporation from cyclohexane'
_exptl_crystal_size_max 0.5
_exptl_crystal_size_mid 0.284
_exptl_crystal_size_min 0.078
_refine_diff_density_max 0.474
_refine_diff_density_min -0.382
_refine_diff_density_rms 0.106
_refine_ls_extinction_method none
_refine_ls_goodness_of_fit_ref 1.068
_refine_ls_hydrogen_treatment constr
_refine_ls_matrix_type full
_refine_ls_number_parameters 73
_refine_ls_number_reflns 1674
_refine_ls_number_restraints 0
_refine_ls_restrained_S_all 1.068
_refine_ls_R_factor_all 0.0295
_refine_ls_R_factor_gt 0.0235
_refine_ls_shift/su_max 0.001
_refine_ls_shift/su_mean 0.000
_refine_ls_structure_factor_coef Fsqd
_refine_ls_weighting_details 'w=1/[\s^2^(Fo^2^)+(0.0178P)^2^+0.4825P] where P=(Fo^2^+2Fc^2^)/3'
_refine_ls_weighting_scheme calc
_refine_ls_wR_factor_gt 0.0468
_refine_ls_wR_factor_ref 0.0489
_reflns_Friedel_coverage 0.000
_reflns_number_gt 1472
_reflns_number_total 1674
_reflns_threshold_expression 'I > 2\s(I)'
_cod_data_source_file d3cp02526h2.cif
_cod_data_source_block 1C
_cod_depositor_comments 'Adding full bibliography for 7246960--7246964.cif.'
_cod_database_code 7246964
_shelx_shelxl_version_number 2018/3
_shelx_space_group_comment
;
The symmetry employed for this shelxl refinement is uniquely defined
by the following loop, which should always be used as a source of
symmetry information in preference to the above space-group names.
They are only intended as comments.
;
_shelx_estimated_absorpt_t_max 0.607
_shelx_estimated_absorpt_t_min 0.125
_olex2_refinement_description
;
1. Fixed Uiso
 At 1.2 times of:
  All C(H) groups
2.a Aromatic/amide H refined with riding coordinates:
 C2(H2), C5(H5), C4(H4)
;
_olex2_submission_special_instructions 'No special instructions were received'

loop_
_space_group_symop_operation_xyz
'x, y, z'
'-x, y+1/2, -z+1/2'
'-x, -y, -z'
'x, -y-1/2, z-1/2'

loop_
_atom_site_label
_atom_site_type_symbol
_atom_site_fract_x
_atom_site_fract_y
_atom_site_fract_z
_atom_site_U_iso_or_equiv
_atom_site_adp_type
_atom_site_occupancy
_atom_site_site_symmetry_order
_atom_site_calc_flag
_atom_site_refinement_flags_posn
_atom_site_refinement_flags_adp
_atom_site_refinement_flags_occupancy
_atom_site_disorder_assembly
_atom_site_disorder_group
Br1 Br 0.93800(5) 0.38181(2) 0.61332(2) 0.01359(7) Uani 1 1 d . . . . .
S1 S 0.60630(13) 0.83337(6) 0.70571(3) 0.01330(12) Uani 1 1 d . . . . .
O1 O 0.1949(4) 1.05054(19) 0.59861(9) 0.0206(4) Uani 1 1 d . . . . .
C3 C 0.7655(5) 0.5820(2) 0.63485(11) 0.0114(4) Uani 1 1 d . . . . .
C2 C 0.5880(5) 0.6711(2) 0.57931(11) 0.0121(4) Uani 1 1 d . . . . .
H2 H 0.546211 0.638316 0.527220 0.015 Uiso 1 1 calc R U . . .
C5 C 0.2842(5) 0.9280(3) 0.57006(12) 0.0144(4) Uani 1 1 d . . . . .
H5 H 0.219383 0.907003 0.517755 0.017 Uiso 1 1 calc R U . . .
C1 C 0.4836(5) 0.8106(3) 0.60991(10) 0.0114(4) Uani 1 1 d . . . . .
C4 C 0.7958(5) 0.6548(2) 0.70561(11) 0.0128(4) Uani 1 1 d . . . . .
H4 H 0.908435 0.611254 0.749291 0.015 Uiso 1 1 calc R U . . .

loop_
_atom_site_aniso_label
_atom_site_aniso_U_11
_atom_site_aniso_U_22
_atom_site_aniso_U_33
_atom_site_aniso_U_23
_atom_site_aniso_U_13
_atom_site_aniso_U_12
Br1 0.01607(12) 0.01082(11) 0.01382(10) -0.00152(8) -0.00122(7) 0.00345(9)
S1 0.0165(3) 0.0114(3) 0.0119(2) -0.00185(19) -0.00055(19) 0.0010(2)
O1 0.0237(9) 0.0148(8) 0.0234(8) 0.0002(7) -0.0008(7) 0.0063(7)
C3 0.0106(10) 0.0100(10) 0.0137(9) 0.0003(8) 0.0015(7) -0.0003(8)
C2 0.0120(10) 0.0126(10) 0.0117(9) 0.0007(8) 0.0007(7) -0.0031(8)
C5 0.0140(11) 0.0149(10) 0.0143(9) 0.0039(8) 0.0010(8) 0.0001(9)
C1 0.0116(11) 0.0126(10) 0.0102(9) 0.0000(7) 0.0006(7) -0.0016(8)
C4 0.0122(11) 0.0114(10) 0.0148(9) 0.0001(8) -0.0009(8) 0.0002(8)

loop_
_atom_type_symbol
_atom_type_description
_atom_type_scat_dispersion_real
_atom_type_scat_dispersion_imag
_atom_type_scat_source
C C 0.0033 0.0016 'International Tables Vol C Tables 4.2.6.8 and 6.1.1.4'
H H 0.0000 0.0000 'International Tables Vol C Tables 4.2.6.8 and 6.1.1.4'
Br Br -0.2901 2.4595 'International Tables Vol C Tables 4.2.6.8 and 6.1.1.4'
O O 0.0106 0.0060 'International Tables Vol C Tables 4.2.6.8 and 6.1.1.4'
S S 0.1246 0.1234 'International Tables Vol C Tables 4.2.6.8 and 6.1.1.4'

loop_
_geom_angle_atom_site_label_1
_geom_angle_atom_site_label_2
_geom_angle_atom_site_label_3
_geom_angle
_geom_angle_site_symmetry_1
_geom_angle_site_symmetry_3
_geom_angle_publ_flag
C4 S1 C1 91.47(10) . . ?
C2 C3 Br1 122.95(15) . . ?
C4 C3 Br1 123.64(15) . . ?
C4 C3 C2 113.40(18) . . ?
C3 C2 H2 124.3 . . ?
C1 C2 C3 111.50(17) . . ?
C1 C2 H2 124.3 . . ?
O1 C5 H5 117.6 . . ?
O1 C5 C1 124.85(19) . . ?
C1 C5 H5 117.6 . . ?
C2 C1 S1 112.04(15) . . ?
C2 C1 C5 126.22(18) . . ?
C5 C1 S1 121.72(16) . . ?
S1 C4 H4 124.2 . . ?
C3 C4 S1 111.59(15) . . ?
C3 C4 H4 124.2 . . ?

loop_
_geom_bond_atom_site_label_1
_geom_bond_atom_site_label_2
_geom_bond_distance
_geom_bond_site_symmetry_2
_geom_bond_publ_flag
Br1 C3 1.882(2) . ?
S1 C1 1.7241(19) . ?
S1 C4 1.706(2) . ?
O1 C5 1.210(3) . ?
C3 C2 1.412(3) . ?
C3 C4 1.367(3) . ?
C2 H2 0.9500 . ?
C2 C1 1.368(3) . ?
C5 H5 0.9500 . ?
C5 C1 1.455(3) . ?
C4 H4 0.9500 . ?

loop_
_geom_torsion_atom_site_label_1
_geom_torsion_atom_site_label_2
_geom_torsion_atom_site_label_3
_geom_torsion_atom_site_label_4
_geom_torsion
_geom_torsion_site_symmetry_1
_geom_torsion_site_symmetry_2
_geom_torsion_site_symmetry_3
_geom_torsion_site_symmetry_4
_geom_torsion_publ_flag
Br1 C3 C2 C1 178.68(15) . . . . ?
Br1 C3 C4 S1 -179.06(11) . . . . ?
O1 C5 C1 S1 1.8(3) . . . . ?
O1 C5 C1 C2 179.9(2) . . . . ?
C3 C2 C1 S1 0.7(2) . . . . ?
C3 C2 C1 C5 -177.5(2) . . . . ?
C2 C3 C4 S1 0.2(2) . . . . ?
C1 S1 C4 C3 0.15(18) . . . . ?
C4 S1 C1 C2 -0.51(17) . . . . ?
C4 S1 C1 C5 177.83(18) . . . . ?
C4 C3 C2 C1 -0.6(3) . . . . ?
